data_1552574
loop_
_publ_author_name
'Chen, Shu-Rong'
'Wang, Shih-Wei'
'Chang, Fang-Rong'
'Cheng, Yuan-Bin'

_publ_section_title
;
 Anti-Lymphangiogenic Alkaloids from the Zoanthid <i>Zoanthus
 vietnamensis</i> Collected in Taiwan.
;
_journal_issue 10
_journal_name_full 'Journal of natural products'
_journal_page_first 2790
_journal_page_last 2799
_journal_paper_doi 10.1021/acs.jnatprod.9b00451
_journal_volume 82
_journal_year 2019
_chemical_formula_sum 'C30 H39 N O6'
_chemical_formula_weight 509.62
_space_group_crystal_system orthorhombic
_space_group_IT_number 19
_space_group_name_Hall 'P 2ac 2ab'
_space_group_name_H-M_alt 'P 21 21 21'
_atom_sites_solution_hydrogens geom
_audit_creation_method SHELXL-2017/1
_cell_angle_alpha 90
_cell_angle_beta 90
_cell_angle_gamma 90
_cell_formula_units_Z 4
_cell_length_a 10.8456(3)
_cell_length_b 14.0649(4)
_cell_length_c 17.0765(5)
_cell_measurement_reflns_used 3668
_cell_measurement_temperature 200(2)
_cell_measurement_theta_max 28.0200
_cell_measurement_theta_min 3.9270
_cell_volume 2604.89(13)
_computing_cell_refinement 'CrysAlisPro 1.171.39.46 (Rigaku OD, 2018)'
_computing_data_collection 'CrysAlisPro 1.171.39.46 (Rigaku OD, 2018)'
_computing_data_reduction 'CrysAlisPro 1.171.39.46 (Rigaku OD, 2018)'
_computing_structure_refinement 'SHELXL-2017/1 (Sheldrick, 2017)'
_diffrn_ambient_temperature 200(2)
_diffrn_detector_area_resol_mean 10.2496
_diffrn_measured_fraction_theta_full 0.997
_diffrn_measured_fraction_theta_max 0.985
_diffrn_measurement_device_type 'Xcalibur, Atlas, Gemini'
_diffrn_measurement_method '\w scans'
_diffrn_radiation_type MoK\a
_diffrn_radiation_wavelength 0.71073
_diffrn_reflns_av_R_equivalents 0.0370
_diffrn_reflns_av_unetI/netI 0.0593
_diffrn_reflns_Laue_measured_fraction_full 0.997
_diffrn_reflns_Laue_measured_fraction_max 0.985
_diffrn_reflns_limit_h_max 13
_diffrn_reflns_limit_h_min -13
_diffrn_reflns_limit_k_max 18
_diffrn_reflns_limit_k_min -13
_diffrn_reflns_limit_l_max 21
_diffrn_reflns_limit_l_min -22
_diffrn_reflns_number 13525
_diffrn_reflns_point_group_measured_fraction_full 0.998
_diffrn_reflns_point_group_measured_fraction_max 0.963
_diffrn_reflns_theta_full 25.242
_diffrn_reflns_theta_max 27.490
_diffrn_reflns_theta_min 2.897
_diffrn_source 'fine-focus sealed X-ray tube'
_exptl_absorpt_coefficient_mu 0.090
_exptl_absorpt_correction_T_max 1.00000
_exptl_absorpt_correction_T_min 0.93328
_exptl_absorpt_correction_type multi-scan
_exptl_absorpt_process_details
; 
CrysAlisPro 1.171.39.46 (Rigaku Oxford Diffraction, 2018) 
Empirical absorption correction using spherical harmonics, 
 implemented in SCALE3 ABSPACK scaling algorithm. 
;
_exptl_crystal_density_diffrn 1.299
_exptl_crystal_description plate
_exptl_crystal_F_000 1096
_exptl_crystal_size_max 0.20
_exptl_crystal_size_mid 0.15
_exptl_crystal_size_min 0.10
_refine_diff_density_max 0.521
_refine_diff_density_min -0.214
_refine_diff_density_rms 0.045
_refine_ls_abs_structure_details
; 
 Flack x determined using 1482 quotients [(I+)-(I-)]/[(I+)+(I-)] 
 (Parsons, Flack and Wagner, Acta Cryst. B69 (2013) 249-259). 
;
_refine_ls_abs_structure_Flack 0.6(5)
_refine_ls_extinction_method none
_refine_ls_goodness_of_fit_ref 1.004
_refine_ls_hydrogen_treatment constr
_refine_ls_matrix_type full
_refine_ls_number_parameters 334
_refine_ls_number_reflns 5744
_refine_ls_number_restraints 0
_refine_ls_restrained_S_all 1.004
_refine_ls_R_factor_all 0.0765
_refine_ls_R_factor_gt 0.0492
_refine_ls_shift/su_max 0.000
_refine_ls_shift/su_mean 0.000
_refine_ls_structure_factor_coef Fsqd
_refine_ls_weighting_details 'w=1/[\s^2^(Fo^2^)+(0.0472P)^2^+0.3608P] where P=(Fo^2^+2Fc^2^)/3'
_refine_ls_weighting_scheme calc
_refine_ls_wR_factor_gt 0.0941
_refine_ls_wR_factor_ref 0.1058
_reflns_Friedel_coverage 0.739
_reflns_Friedel_fraction_full 1.000
_reflns_Friedel_fraction_max 0.935
_reflns_number_gt 4365
_reflns_number_total 5744
_reflns_threshold_expression 'I > 2\s(I)'
_cod_data_source_file np9b00451_si_003.cif
_cod_data_source_block ic19363
_cod_database_code 1552574
_shelx_shelxl_version_number 2017/1
_shelx_space_group_comment
; 
The symmetry employed for this shelxl refinement is uniquely defined 
by the following loop, which should always be used as a source of 
symmetry information in preference to the above space-group names. 
They are only intended as comments. 
;

loop_
_space_group_symop_operation_xyz
'x, y, z'
'-x+1/2, -y, z+1/2'
'-x, y+1/2, -z+1/2'
'x+1/2, -y+1/2, -z'

loop_
_atom_site_label
_atom_site_type_symbol
_atom_site_fract_x
_atom_site_fract_y
_atom_site_fract_z
_atom_site_U_iso_or_equiv
_atom_site_adp_type
_atom_site_occupancy
_atom_site_site_symmetry_order
_atom_site_calc_flag
_atom_site_refinement_flags_posn
_atom_site_refinement_flags_adp
O1 O 0.8164(2) 0.43607(14) 0.86956(11) 0.0299(5) Uani 1 1 d . .
O2 O 0.2824(3) 0.43886(19) 0.38489(14) 0.0537(7) Uani 1 1 d . .
O3 O 0.3487(2) 0.65645(15) 0.61953(13) 0.0369(6) Uani 1 1 d . .
O4 O 0.8901(2) 0.71875(18) 0.54349(14) 0.0438(6) Uani 1 1 d . .
O5 O 0.7069(2) 0.76200(15) 0.58900(13) 0.0353(5) Uani 1 1 d . .
O6 O 0.56061(18) 0.29948(14) 0.49370(12) 0.0272(5) Uani 1 1 d . .
N1 N 0.7253(2) 0.43525(16) 0.75161(14) 0.0280(6) Uani 1 1 d . .
C1 C 0.7243(3) 0.3367(2) 0.77671(18) 0.0358(8) Uani 1 1 d . .
H1A H 0.748944 0.293407 0.733769 0.043 Uiso 1 1 calc R U
H1B H 0.642208 0.317658 0.796651 0.043 Uiso 1 1 calc R U
C2 C 0.8211(3) 0.3385(2) 0.84250(18) 0.0326(8) Uani 1 1 d . .
H2A H 0.797714 0.293756 0.885506 0.039 Uiso 1 1 calc R U
C3 C 0.9497(3) 0.3177(2) 0.8135(2) 0.0395(8) Uani 1 1 d . .
H3A H 0.954550 0.250598 0.796250 0.047 Uiso 1 1 calc R U
H3B H 1.009166 0.326739 0.856782 0.047 Uiso 1 1 calc R U
C4 C 0.9843(3) 0.3828(2) 0.7453(2) 0.0375(8) Uani 1 1 d . .
H4A H 0.938062 0.360918 0.697969 0.045 Uiso 1 1 calc R U
C5 C 0.9445(3) 0.4849(2) 0.76317(18) 0.0304(7) Uani 1 1 d . .
H5A H 0.946891 0.522735 0.714313 0.036 Uiso 1 1 calc R U
H5B H 1.003532 0.513618 0.800564 0.036 Uiso 1 1 calc R U
C6 C 0.8144(3) 0.4891(2) 0.79796(15) 0.0229(6) Uani 1 1 d . .
C7 C 0.7693(3) 0.5888(2) 0.81250(16) 0.0271(7) Uani 1 1 d . .
H7A H 0.836538 0.627472 0.835440 0.033 Uiso 1 1 calc R U
H7B H 0.699925 0.587596 0.850130 0.033 Uiso 1 1 calc R U
C8 C 0.7271(3) 0.6332(2) 0.73559(17) 0.0255(7) Uani 1 1 d . .
H8A H 0.798595 0.637866 0.699773 0.031 Uiso 1 1 calc R U
H8B H 0.697225 0.698478 0.745949 0.031 Uiso 1 1 calc R U
C9 C 0.6235(3) 0.57620(19) 0.69461(16) 0.0222(6) Uani 1 1 d . .
C10 C 0.6522(3) 0.47037(19) 0.69201(16) 0.0213(6) Uani 1 1 d . .
C11 C 0.5995(3) 0.4134(2) 0.63865(16) 0.0222(6) Uani 1 1 d . .
H11A H 0.617860 0.347506 0.642471 0.027 Uiso 1 1 calc R U
C12 C 0.5142(3) 0.44268(19) 0.57333(16) 0.0214(6) Uani 1 1 d . .
C13 C 0.3842(3) 0.40003(19) 0.58586(17) 0.0226(6) Uani 1 1 d . .
H13A H 0.354835 0.419338 0.639056 0.027 Uiso 1 1 calc R U
C14 C 0.3878(3) 0.2916(2) 0.58285(17) 0.0254(7) Uani 1 1 d . .
H14A H 0.440948 0.267076 0.625466 0.030 Uiso 1 1 calc R U
H14B H 0.303771 0.265731 0.590334 0.030 Uiso 1 1 calc R U
C15 C 0.4384(3) 0.2599(2) 0.50413(19) 0.0282(7) Uani 1 1 d . .
C16 C 0.3515(3) 0.2927(2) 0.43866(19) 0.0336(7) Uani 1 1 d . .
H16A H 0.393934 0.283567 0.387877 0.040 Uiso 1 1 calc R U
H16B H 0.278039 0.250903 0.438784 0.040 Uiso 1 1 calc R U
C17 C 0.3084(3) 0.3947(2) 0.44344(18) 0.0317(7) Uani 1 1 d . .
C18 C 0.2897(3) 0.4361(2) 0.52512(16) 0.0264(7) Uani 1 1 d . .
H18A H 0.208286 0.410888 0.543120 0.032 Uiso 1 1 calc R U
C19 C 0.2752(3) 0.5454(2) 0.52524(18) 0.0286(7) Uani 1 1 d . .
H19A H 0.291240 0.567336 0.470470 0.034 Uiso 1 1 calc R U
C20 C 0.3727(3) 0.5909(2) 0.57641(18) 0.0262(7) Uani 1 1 d . .
C21 C 0.5045(3) 0.5542(2) 0.56452(17) 0.0221(6) Uani 1 1 d . .
H21A H 0.521707 0.566135 0.507830 0.026 Uiso 1 1 calc R U
C22 C 0.6068(3) 0.60985(19) 0.60801(16) 0.0224(6) Uani 1 1 d . .
C23 C 0.7300(3) 0.5997(2) 0.56258(17) 0.0263(7) Uani 1 1 d . .
H23A H 0.784629 0.552994 0.588611 0.032 Uiso 1 1 calc R U
H23B H 0.714657 0.578410 0.508193 0.032 Uiso 1 1 calc R U
C24 C 0.7879(3) 0.6972(2) 0.56315(17) 0.0306(7) Uani 1 1 d . .
C25 C 0.5865(3) 0.7187(2) 0.60177(19) 0.0300(7) Uani 1 1 d . .
H25A H 0.530660 0.733492 0.557565 0.036 Uiso 1 1 calc R U
H25B H 0.549139 0.743399 0.650594 0.036 Uiso 1 1 calc R U
C26 C 0.1457(3) 0.5777(2) 0.5462(2) 0.0408(9) Uani 1 1 d . .
H26A H 0.086147 0.546449 0.511596 0.061 Uiso 1 1 calc R U
H26B H 0.127918 0.560832 0.600694 0.061 Uiso 1 1 calc R U
H26C H 0.139619 0.646826 0.539778 0.061 Uiso 1 1 calc R U
C27 C 0.4575(3) 0.1526(2) 0.5003(2) 0.0364(8) Uani 1 1 d . .
H27A H 0.378031 0.120382 0.506919 0.055 Uiso 1 1 calc R U
H27B H 0.492775 0.135584 0.449344 0.055 Uiso 1 1 calc R U
H27C H 0.513846 0.132903 0.542073 0.055 Uiso 1 1 calc R U
C28 C 0.5644(3) 0.4011(2) 0.49601(17) 0.0252(6) Uani 1 1 d . .
H28A H 0.515248 0.426592 0.451863 0.030 Uiso 1 1 calc R U
H28B H 0.650646 0.422384 0.488827 0.030 Uiso 1 1 calc R U
C29 C 0.5056(3) 0.5861(2) 0.74487(18) 0.0289(7) Uani 1 1 d . .
H29A H 0.482675 0.653381 0.748579 0.043 Uiso 1 1 calc R U
H29D H 0.438312 0.550384 0.720435 0.043 Uiso 1 1 calc R U
H29B H 0.521234 0.560968 0.797460 0.043 Uiso 1 1 calc R U
C30 C 1.1217(4) 0.3777(3) 0.7268(3) 0.0654(13) Uani 1 1 d . .
H30D H 1.140488 0.420271 0.682886 0.098 Uiso 1 1 calc R U
H30A H 1.169194 0.397336 0.772850 0.098 Uiso 1 1 calc R U
H30B H 1.143798 0.312396 0.712616 0.098 Uiso 1 1 calc R U

loop_
_atom_site_aniso_label
_atom_site_aniso_U_11
_atom_site_aniso_U_22
_atom_site_aniso_U_33
_atom_site_aniso_U_23
_atom_site_aniso_U_13
_atom_site_aniso_U_12
O1 0.0412(13) 0.0295(11) 0.0189(10) 0.0040(9) -0.0038(9) -0.0004(10)
O2 0.0692(18) 0.0589(16) 0.0329(14) 0.0000(12) -0.0155(12) 0.0134(15)
O3 0.0345(13) 0.0291(12) 0.0471(14) -0.0082(11) -0.0039(11) 0.0080(11)
O4 0.0369(14) 0.0545(15) 0.0400(14) 0.0027(11) 0.0029(11) -0.0195(13)
O5 0.0361(13) 0.0293(11) 0.0404(13) 0.0074(10) -0.0067(10) -0.0076(11)
O6 0.0236(11) 0.0263(11) 0.0317(11) -0.0077(9) 0.0042(9) -0.0009(9)
N1 0.0354(15) 0.0199(12) 0.0287(13) 0.0021(11) -0.0094(11) -0.0007(12)
C1 0.049(2) 0.0246(16) 0.0342(17) 0.0049(14) -0.0085(15) -0.0014(16)
C2 0.047(2) 0.0251(16) 0.0258(16) 0.0047(13) -0.0100(14) -0.0036(16)
C3 0.050(2) 0.0337(18) 0.0347(18) 0.0022(15) -0.0129(16) 0.0120(17)
C4 0.042(2) 0.0379(19) 0.0322(18) -0.0011(15) -0.0002(15) 0.0135(16)
C5 0.0326(17) 0.0325(17) 0.0260(16) 0.0063(13) -0.0016(13) 0.0026(15)
C6 0.0284(16) 0.0242(15) 0.0159(13) 0.0023(12) -0.0035(11) 0.0004(13)
C7 0.0332(17) 0.0274(15) 0.0207(15) -0.0041(13) -0.0033(12) -0.0013(14)
C8 0.0293(16) 0.0215(14) 0.0257(15) -0.0018(12) -0.0036(13) -0.0006(13)
C9 0.0235(15) 0.0208(14) 0.0223(14) -0.0006(12) -0.0013(11) 0.0023(13)
C10 0.0218(15) 0.0241(15) 0.0182(14) 0.0006(12) 0.0012(11) 0.0008(12)
C11 0.0219(15) 0.0186(14) 0.0259(15) 0.0009(12) 0.0003(12) 0.0029(12)
C12 0.0222(15) 0.0211(14) 0.0209(14) 0.0000(12) 0.0012(11) -0.0003(12)
C13 0.0211(15) 0.0235(14) 0.0232(15) -0.0005(12) 0.0010(11) -0.0006(13)
C14 0.0241(16) 0.0246(15) 0.0275(16) 0.0003(13) 0.0019(12) -0.0040(13)
C15 0.0253(16) 0.0270(15) 0.0322(16) -0.0031(13) 0.0016(14) -0.0031(14)
C16 0.0286(17) 0.0402(18) 0.0321(18) -0.0105(15) -0.0018(14) -0.0020(15)
C17 0.0264(17) 0.0379(18) 0.0308(18) -0.0024(15) -0.0075(13) -0.0021(15)
C18 0.0174(15) 0.0293(16) 0.0325(16) 0.0008(13) -0.0020(12) -0.0018(14)
C19 0.0251(17) 0.0273(16) 0.0333(17) 0.0050(13) -0.0030(12) -0.0005(14)
C20 0.0262(17) 0.0226(15) 0.0297(17) 0.0074(14) -0.0029(12) 0.0009(14)
C21 0.0224(15) 0.0224(15) 0.0213(14) 0.0012(12) -0.0025(11) -0.0023(12)
C22 0.0232(15) 0.0217(14) 0.0222(15) 0.0016(12) -0.0009(11) -0.0004(13)
C23 0.0231(15) 0.0342(16) 0.0217(15) 0.0023(13) -0.0017(12) -0.0034(14)
C24 0.0319(18) 0.0400(18) 0.0199(15) 0.0053(14) -0.0052(14) -0.0084(16)
C25 0.0286(17) 0.0264(16) 0.0351(18) 0.0058(14) -0.0060(14) -0.0023(14)
C26 0.0255(18) 0.0315(18) 0.065(2) 0.0009(17) -0.0047(16) 0.0023(15)
C27 0.0329(18) 0.0323(18) 0.0440(19) -0.0128(16) 0.0060(16) -0.0015(15)
C28 0.0234(15) 0.0276(16) 0.0246(15) -0.0025(13) 0.0022(12) -0.0024(13)
C29 0.0313(17) 0.0306(17) 0.0249(15) -0.0012(14) 0.0024(12) 0.0036(14)
C30 0.053(3) 0.075(3) 0.067(3) 0.017(2) 0.015(2) 0.033(2)

loop_
_atom_type_symbol
_atom_type_description
_atom_type_scat_dispersion_real
_atom_type_scat_dispersion_imag
_atom_type_scat_source
C C 0.0033 0.0016 'International Tables Vol C Tables 4.2.6.8 and 6.1.1.4'
H H 0.0000 0.0000 'International Tables Vol C Tables 4.2.6.8 and 6.1.1.4'
N N 0.0061 0.0033 'International Tables Vol C Tables 4.2.6.8 and 6.1.1.4'
O O 0.0106 0.0060 'International Tables Vol C Tables 4.2.6.8 and 6.1.1.4'

loop_
_geom_angle_atom_site_label_1
_geom_angle_atom_site_label_2
_geom_angle_atom_site_label_3
_geom_angle
C6 O1 C2 102.8(2)
C24 O5 C25 110.6(2)
C28 O6 C15 114.0(2)
C10 N1 C1 123.7(2)
C10 N1 C6 126.4(2)
C1 N1 C6 109.9(2)
N1 C1 C2 101.2(2)
O1 C2 C3 108.7(3)
O1 C2 C1 103.0(2)
C3 C2 C1 112.8(3)
C2 C3 C4 111.2(3)
C30 C4 C3 111.8(3)
C30 C4 C5 111.1(3)
C3 C4 C5 109.9(3)
C4 C5 C6 111.9(3)
O1 C6 N1 101.7(2)
O1 C6 C7 110.5(2)
N1 C6 C7 111.0(2)
O1 C6 C5 107.2(2)
N1 C6 C5 112.3(2)
C7 C6 C5 113.5(2)
C6 C7 C8 109.7(2)
C7 C8 C9 113.3(2)
C10 C9 C29 105.9(2)
C10 C9 C8 111.8(2)
C29 C9 C8 107.6(2)
C10 C9 C22 107.0(2)
C29 C9 C22 113.7(2)
C8 C9 C22 110.8(2)
C11 C10 N1 122.1(3)
C11 C10 C9 121.1(3)
N1 C10 C9 116.5(2)
C10 C11 C12 127.0(2)
C11 C12 C28 108.3(2)
C11 C12 C13 110.6(2)
C28 C12 C13 107.0(2)
C11 C12 C21 112.5(2)
C28 C12 C21 108.5(2)
C13 C12 C21 109.7(2)
C14 C13 C18 108.9(2)
C14 C13 C12 111.0(2)
C18 C13 C12 112.6(2)
C15 C14 C13 109.4(2)
O6 C15 C14 109.0(2)
O6 C15 C27 104.5(2)
C14 C15 C27 112.2(3)
O6 C15 C16 110.9(2)
C14 C15 C16 109.6(3)
C27 C15 C16 110.5(3)
C17 C16 C15 115.9(3)
O2 C17 C16 121.0(3)
O2 C17 C18 121.9(3)
C16 C17 C18 116.9(3)
C17 C18 C13 113.6(2)
C17 C18 C19 113.2(2)
C13 C18 C19 113.2(2)
C20 C19 C26 112.5(3)
C20 C19 C18 110.5(2)
C26 C19 C18 113.1(3)
O3 C20 C19 121.6(3)
O3 C20 C21 122.6(3)
C19 C20 C21 115.6(3)
C20 C21 C22 115.8(2)
C20 C21 C12 112.6(2)
C22 C21 C12 114.1(2)
C21 C22 C25 111.4(2)
C21 C22 C23 109.3(2)
C25 C22 C23 100.3(2)
C21 C22 C9 112.6(2)
C25 C22 C9 112.4(2)
C23 C22 C9 110.2(2)
C24 C23 C22 105.8(2)
O4 C24 O5 121.8(3)
O4 C24 C23 127.9(3)
O5 C24 C23 110.3(3)
O5 C25 C22 107.2(2)
O6 C28 C12 113.1(2)

loop_
_geom_bond_atom_site_label_1
_geom_bond_atom_site_label_2
_geom_bond_distance
O1 C6 1.433(3)
O1 C2 1.449(4)
O2 C17 1.210(4)
O3 C20 1.208(4)
O4 C24 1.197(4)
O5 C24 1.341(4)
O5 C25 1.457(4)
O6 C28 1.431(3)
O6 C15 1.449(4)
N1 C10 1.381(4)
N1 C1 1.451(4)
N1 C6 1.461(4)
C1 C2 1.538(4)
C2 C3 1.509(5)
C3 C4 1.527(5)
C4 C30 1.525(5)
C4 C5 1.530(4)
C5 C6 1.533(4)
C6 C7 1.505(4)
C7 C8 1.524(4)
C8 C9 1.547(4)
C9 C10 1.521(4)
C9 C29 1.546(4)
C9 C22 1.563(4)
C10 C11 1.342(4)
C11 C12 1.506(4)
C12 C28 1.543(4)
C12 C13 1.548(4)
C12 C21 1.580(4)
C13 C14 1.527(4)
C13 C18 1.544(4)
C14 C15 1.519(4)
C15 C27 1.524(4)
C15 C16 1.533(5)
C16 C17 1.511(5)
C17 C18 1.525(4)
C18 C19 1.545(4)
C19 C20 1.514(4)
C19 C26 1.519(4)
C20 C21 1.533(4)
C21 C22 1.547(4)
C22 C25 1.550(4)
C22 C23 1.552(4)
C23 C24 1.508(4)
